data_4072765
loop_
_publ_author_name
'Chandrasekhar, Vadapalli'
'Thirumoorthi, Ramalingam'
'Azhakar, Ramachandran'

_publ_contact_author 'Vadapalli Chandrasekhar'
_publ_section_title
;
 New Structural Forms of Organostannoxane Macrocycle Networks
;
_journal_issue 1
_journal_name_full Organometallics
_journal_page_first 26
_journal_paper_doi 10.1021/om061010x
_journal_volume 26
_journal_year 2007
_chemical_formula_sum 'C33 H29.5 Cl0.5 N2 O5.75 Sn2'
_chemical_formula_weight 801.19
_chemical_name_systematic
; 
 ? 
;
_space_group_IT_number 14
_symmetry_cell_setting monoclinic
_symmetry_space_group_name_Hall '-P 2ybc'
_symmetry_space_group_name_H-M 'P 1 21/c 1'
_atom_sites_solution_hydrogens geom
_atom_sites_solution_primary direct
_atom_sites_solution_secondary difmap
_audit_creation_method SHELXTL
_cell_angle_alpha 90.000(5)
_cell_angle_beta 107.938(5)
_cell_angle_gamma 90.000(5)
_cell_formula_units_Z 4
_cell_length_a 23.398(5)
_cell_length_b 17.539(5)
_cell_length_c 32.266(5)
_cell_measurement_temperature 100(2)
_cell_volume 12598(5)
_computing_cell_refinement 'Bruker SMART V5.628'
_computing_data_collection 'Bruker SMART V5.628'
_computing_data_reduction 'Bruker SAINT+ V6.45'
_computing_molecular_graphics 'Bruker SHELXTL'
_computing_publication_material 'Bruker SHELXTL'
_computing_structure_refinement 'Bruker SHELXTL'
_computing_structure_solution 'Bruker SAINT+ V6.45'
_diffrn_ambient_temperature 100(2)
_diffrn_measured_fraction_theta_full 0.995
_diffrn_measured_fraction_theta_max 0.995
_diffrn_measurement_device_type 'CCD area detector'
_diffrn_measurement_method 'phi and omega scans'
_diffrn_radiation_monochromator graphite
_diffrn_radiation_source 'fine-focus sealed tube'
_diffrn_radiation_type MoK\a
_diffrn_radiation_wavelength 0.71069
_diffrn_reflns_av_R_equivalents 0.0954
_diffrn_reflns_av_sigmaI/netI 0.1189
_diffrn_reflns_limit_h_max 26
_diffrn_reflns_limit_h_min -27
_diffrn_reflns_limit_k_max 14
_diffrn_reflns_limit_k_min -20
_diffrn_reflns_limit_l_max 38
_diffrn_reflns_limit_l_min -37
_diffrn_reflns_number 65147
_diffrn_reflns_theta_full 25.03
_diffrn_reflns_theta_max 25.03
_diffrn_reflns_theta_min 4.08
_exptl_absorpt_coefficient_mu 0.419
_exptl_absorpt_correction_type 'Bruker SADABS V2.10'
_exptl_crystal_colour colorless
_exptl_crystal_density_diffrn 0.422
_exptl_crystal_density_method 'not measured'
_exptl_crystal_description prism
_exptl_crystal_F_000 1584
_exptl_crystal_size_max .2
_exptl_crystal_size_mid .3
_exptl_crystal_size_min .2
_refine_diff_density_max 1.397
_refine_diff_density_min -1.436
_refine_diff_density_rms 0.163
_refine_ls_extinction_method none
_refine_ls_goodness_of_fit_ref 1.033
_refine_ls_hydrogen_treatment mixed
_refine_ls_matrix_type fullcycle
_refine_ls_number_parameters 1472
_refine_ls_number_reflns 22138
_refine_ls_number_restraints 1309
_refine_ls_restrained_S_all 1.016
_refine_ls_R_factor_all 0.1300
_refine_ls_R_factor_gt 0.0696
_refine_ls_shift/su_max 0.004
_refine_ls_shift/su_mean 0.001
_refine_ls_structure_factor_coef Fsqd
_refine_ls_weighting_details 'calc w=1/[\s^2^(Fo^2^)+(0.0752P)^2^+0.0000P] where P=(Fo^2^+2Fc^2^)/3'
_refine_ls_weighting_scheme calc
_refine_ls_wR_factor_gt 0.1512
_refine_ls_wR_factor_ref 0.1766
_reflns_number_gt 12916
_reflns_number_total 22138
_reflns_threshold_expression >2sigma(I)
_cod_data_source_file om061010xsi20061104_020211.cif
_cod_data_source_block compound1
_cod_depositor_comments
;
The following automatic conversions were performed:

'_symmetry_cell_setting' value 'Monoclinic' changed to 'monoclinic'
according to /home/saulius/struct/CIF-dictionaries/cif_core.dic
dictionary named 'cif_core.dic' version 2.4.1 from 2010-06-29.

Automatic conversion script
Id: cif_fix_values 1715 2011-07-08 13:25:40Z adriana 
;
_cod_original_sg_symbol_H-M 'P2(1)/c  '
_cod_original_formula_sum 'C33 H29.50 Cl0.50 N2 O5.75 Sn2'
_cod_database_code 4072765

loop_
_symmetry_equiv_pos_as_xyz
'x, y, z'
'-x, y+1/2, -z+1/2'
'-x, -y, -z'
'x, -y-1/2, z-1/2'

loop_
_atom_site_label
_atom_site_type_symbol
_atom_site_fract_x
_atom_site_fract_y
_atom_site_fract_z
_atom_site_U_iso_or_equiv
_atom_site_adp_type
_atom_site_occupancy
_atom_site_symmetry_multiplicity
_atom_site_calc_flag
_atom_site_refinement_flags
_atom_site_disorder_assembly
_atom_site_disorder_group
Sn1 Sn 0.33171(3) 0.66061(4) -0.01440(2) 0.03132(18) Uani 1 1 d U . .
Sn2 Sn 0.36203(3) 0.76940(4) 0.15977(2) 0.03310(19) Uani 1 1 d U . .
Sn3 Sn 0.29433(3) 0.65230(4) 0.253405(19) 0.02861(18) Uani 1 1 d U . .
Sn4 Sn 0.27762(3) 0.67790(4) 0.370189(19) 0.02799(18) Uani 1 1 d U . .
Sn5 Sn 0.19113(3) 0.33806(4) 0.193239(19) 0.02407(16) Uani 1 1 d U . .
Sn6 Sn 0.17633(3) 0.36417(4) 0.310030(19) 0.02529(17) Uani 1 1 d U . .
Sn7 Sn 0.12204(3) 0.23767(4) 0.40858(2) 0.0383(2) Uani 1 1 d U . .
Sn8 Sn 0.15523(5) 0.14949(5) 0.08632(3) 0.0729(3) Uani 1 1 d U . .
Cl1 Cl 0.26674(14) 0.76597(16) -0.01976(9) 0.0493(7) Uani 1 1 d U . .
Cl2 Cl 0.21659(16) 0.2548(2) 0.08314(11) 0.0747(11) Uani 1 1 d U D .
N1 N 0.3177(4) 0.6632(4) 0.1551(2) 0.0321(19) Uani 1 1 d U . .
N2 N 0.3005(4) 0.6231(4) 0.1845(2) 0.0308(18) Uani 1 1 d U . .
N3 N 0.3270(3) 0.7546(4) 0.2986(2) 0.0257(16) Uani 1 1 d U . .
N4 N 0.3241(3) 0.7614(5) 0.3394(2) 0.0283(17) Uani 1 1 d U . .
N5 N 0.1757(4) 0.3880(4) 0.3814(2) 0.0311(18) Uani 1 1 d U . .
N6 N 0.1599(4) 0.3492(5) 0.4116(3) 0.038(2) Uani 1 1 d U . .
N7 N 0.1488(3) 0.2582(4) 0.2669(2) 0.0261(16) Uani 1 1 d U . .
N8 N 0.1535(3) 0.2477(4) 0.2270(2) 0.0283(17) Uani 1 1 d U . .
O1 O 0.3069(3) 0.6303(4) 0.0456(2) 0.0376(17) Uani 1 1 d U . .
O2 O 0.3443(3) 0.7269(4) 0.09120(19) 0.0373(17) Uani 1 1 d U . .
O3 O 0.2496(3) 0.5303(4) 0.22891(18) 0.0292(15) Uani 1 1 d U . .
O4 O 0.2232(3) 0.4483(4) 0.17318(18) 0.0270(14) Uani 1 1 d U . .
O5 O 0.3450(3) 0.7575(4) 0.22225(19) 0.0320(16) Uani 1 1 d U . .
O6 O 0.4018(3) 0.8623(4) 0.2381(2) 0.0388(18) Uani 1 1 d U . .
O7 O 0.3304(3) 0.8005(4) 0.42095(18) 0.0314(16) Uani 1 1 d U . .
O8 O 0.3936(3) 0.8973(4) 0.4216(2) 0.046(2) Uani 1 1 d U . .
O9 O 0.2259(3) 0.5778(4) 0.3845(2) 0.0354(16) Uani 1 1 d U . .
O10 O 0.2149(3) 0.4870(3) 0.33326(18) 0.0246(14) Uani 1 1 d U . .
O11 O 0.1290(4) 0.2880(5) 0.4747(2) 0.068(2) Uani 1 1 d U . .
O12 O 0.1341(3) 0.2510(4) 0.3448(2) 0.0335(16) Uani 1 1 d U . .
O13 O 0.0961(3) 0.1333(4) 0.3342(2) 0.0453(19) Uani 1 1 d U . .
O14 O 0.1606(3) 0.1962(4) 0.1498(2) 0.0448(19) Uani 1 1 d U D .
O15 O 0.1035(4) 0.0964(5) 0.1512(3) 0.072(3) Uani 1 1 d U D .
O16 O 0.1619(6) 0.1116(5) 0.0188(3) 0.117(5) Uani 1 1 d U . .
O17 O 0.2660(3) 0.6238(4) 0.31099(19) 0.0379(17) Uani 1 1 d U . .
H17A H 0.2445 0.5784 0.3080 0.046 Uiso 1 1 calc R . .
O18 O 0.1931(3) 0.3989(4) 0.24814(17) 0.0254(14) Uani 1 1 d U . .
H18A H 0.2027 0.4502 0.2470 0.030 Uiso 1 1 calc R . .
O19 O 0.0824(7) 0.0580(9) 0.2431(5) 0.173(6) Uiso 1 1 d U . .
O20 O 0.2069(5) 0.5366(8) 0.4750(4) 0.130(4) Uiso 1 1 d . . .
O21 O 0.4205(4) 0.9360(6) 0.3341(3) 0.096(3) Uiso 1 1 d U . .
O22 O 0.2296(5) 0.5011(7) 0.0820(4) 0.121(4) Uiso 1 1 d . . .
O23 O 0.2941(15) 0.286(2) 0.5156(12) 0.413(18) Uiso 1 1 d . . .
C1 C 0.3187(5) 0.6629(6) 0.0805(3) 0.033(2) Uani 1 1 d U . .
C2 C 0.3007(4) 0.6247(6) 0.1166(3) 0.030(2) Uani 1 1 d U . .
C3 C 0.2733(5) 0.5592(5) 0.1213(3) 0.031(2) Uani 1 1 d U . .
H3 H 0.2578 0.5219 0.1004 0.037 Uiso 1 1 calc R . .
C4 C 0.2735(4) 0.5598(5) 0.1652(3) 0.026(2) Uani 1 1 d U . .
C5 C 0.2466(4) 0.5078(5) 0.1907(3) 0.0229(19) Uani 1 1 d U . .
C6 C 0.3709(5) 0.8142(6) 0.2476(3) 0.032(2) Uani 1 1 d U . .
C7 C 0.3598(5) 0.8134(6) 0.2908(3) 0.032(2) Uani 1 1 d U . .
C8 C 0.3788(5) 0.8583(6) 0.3271(3) 0.034(2) Uani 1 1 d U . .
C9 C 0.3559(4) 0.8249(6) 0.3574(3) 0.031(2) Uani 1 1 d U . .
C10 C 0.3619(5) 0.8451(6) 0.4033(3) 0.036(2) Uani 1 1 d U . .
C11 C 0.2131(4) 0.5122(6) 0.3696(3) 0.029(2) Uani 1 1 d U . .
C12 C 0.1937(5) 0.4563(6) 0.3980(3) 0.035(2) Uani 1 1 d U . .
C13 C 0.1880(6) 0.4600(6) 0.4396(3) 0.056(3) Uani 1 1 d U . .
H13 H 0.1967 0.5018 0.4583 0.067 Uiso 1 1 calc R . .
C14 C 0.1682(6) 0.3941(6) 0.4476(3) 0.051(3) Uani 1 1 d U . .
C15 C 0.1522(7) 0.3543(7) 0.4836(4) 0.070(4) Uani 1 1 d U . .
C16 C 0.1178(4) 0.1890(6) 0.3221(3) 0.032(2) Uani 1 1 d U . .
C17 C 0.1237(4) 0.1928(5) 0.2775(3) 0.026(2) Uani 1 1 d U . .
C18 C 0.1134(4) 0.1438(6) 0.2445(3) 0.033(2) Uani 1 1 d U . .
H18 H 0.0970 0.0952 0.2433 0.040 Uiso 1 1 calc R . .
C19 C 0.1316(5) 0.1785(6) 0.2126(3) 0.034(2) Uani 1 1 d U D .
C20 C 0.1313(6) 0.1516(7) 0.1689(4) 0.053(3) Uani 1 1 d U . .
C21 C 0.2985(5) 0.5475(6) -0.0312(3) 0.038(2) Uani 1 1 d U . .
H21A H 0.2585 0.5431 -0.0283 0.045 Uiso 1 1 calc R . .
H21B H 0.2958 0.5370 -0.0612 0.045 Uiso 1 1 calc R . .
C22 C 0.3391(5) 0.4914(6) -0.0022(3) 0.040(2) Uani 1 1 d U . .
C23 C 0.3978(6) 0.4811(7) -0.0024(4) 0.057(3) Uani 1 1 d U . .
H23 H 0.4121 0.5086 -0.0218 0.069 Uiso 1 1 calc R . .
C24 C 0.4352(7) 0.4301(8) 0.0261(4) 0.076(4) Uani 1 1 d U . .
H24 H 0.4745 0.4233 0.0258 0.091 Uiso 1 1 calc R . .
C25 C 0.4138(9) 0.3884(10) 0.0555(5) 0.105(5) Uani 1 1 d U . .
H25 H 0.4395 0.3559 0.0756 0.126 Uiso 1 1 calc R . .
C26 C 0.3537(9) 0.3959(9) 0.0546(5) 0.102(5) Uani 1 1 d U . .
H26 H 0.3381 0.3651 0.0720 0.122 Uiso 1 1 calc R . .
C27 C 0.3178(7) 0.4502(8) 0.0274(4) 0.077(4) Uani 1 1 d U . .
H27 H 0.2793 0.4595 0.0288 0.092 Uiso 1 1 calc R . .
C28 C 0.4226(5) 0.6827(6) 0.0218(3) 0.042(2) Uani 1 1 d U . .
H28A H 0.4254 0.6874 0.0523 0.050 Uiso 1 1 calc R . .
H28B H 0.4467 0.6391 0.0190 0.050 Uiso 1 1 calc R . .
C29 C 0.4495(5) 0.7538(7) 0.0084(4) 0.049(3) Uani 1 1 d U . .
C30 C 0.4837(5) 0.7496(8) -0.0198(4) 0.061(3) Uani 1 1 d U . .
H30 H 0.4898 0.7031 -0.0317 0.074 Uiso 1 1 calc R . .
C31 C 0.5084(6) 0.8154(9) -0.0300(5) 0.083(4) Uani 1 1 d U . .
H31 H 0.5311 0.8125 -0.0490 0.100 Uiso 1 1 calc R . .
C32 C 0.5011(6) 0.8839(9) -0.0135(5) 0.080(4) Uani 1 1 d U . .
H32 H 0.5189 0.9272 -0.0207 0.096 Uiso 1 1 calc R . .
C33 C 0.4662(6) 0.8889(8) 0.0146(4) 0.077(4) Uani 1 1 d U . .
H33 H 0.4595 0.9359 0.0257 0.093 Uiso 1 1 calc R . .
C34 C 0.4416(6) 0.8228(7) 0.0259(4) 0.056(3) Uani 1 1 d U . .
H34 H 0.4197 0.8254 0.0455 0.067 Uiso 1 1 calc R . .
C35 C 0.3129(5) 0.8700(6) 0.1363(3) 0.037(2) Uani 1 1 d U . .
H35A H 0.2774 0.8575 0.1123 0.045 Uiso 1 1 calc R . .
H35B H 0.2999 0.8929 0.1593 0.045 Uiso 1 1 calc R . .
C36 C 0.3506(5) 0.9256(6) 0.1212(3) 0.039(2) Uani 1 1 d U . .
C37 C 0.3976(5) 0.9637(6) 0.1497(3) 0.039(3) Uani 1 1 d U . .
H37 H 0.4070 0.9536 0.1793 0.047 Uiso 1 1 calc R . .
C38 C 0.4311(6) 1.0162(7) 0.1361(4) 0.059(3) Uani 1 1 d U . .
H38 H 0.4631 1.0403 0.1564 0.071 Uiso 1 1 calc R . .
C39 C 0.4183(7) 1.0330(9) 0.0936(4) 0.087(5) Uani 1 1 d U . .
H39 H 0.4401 1.0701 0.0845 0.105 Uiso 1 1 calc R . .
C40 C 0.3710(8) 0.9937(10) 0.0627(4) 0.107(6) Uani 1 1 d U . .
H40 H 0.3622 1.0047 0.0332 0.128 Uiso 1 1 calc R . .
C41 C 0.3374(7) 0.9379(8) 0.0766(4) 0.079(4) Uani 1 1 d U . .
H41 H 0.3074 0.9103 0.0566 0.095 Uiso 1 1 calc R . .
C42 C 0.4577(4) 0.7600(6) 0.1773(3) 0.039(2) Uani 1 1 d U . .
H42A H 0.4737 0.8094 0.1730 0.047 Uiso 1 1 calc R . .
H42B H 0.4730 0.7483 0.2081 0.047 Uiso 1 1 calc R . .
C43 C 0.4821(5) 0.7015(6) 0.1530(3) 0.037(2) Uani 1 1 d U . .
C44 C 0.5239(5) 0.7227(7) 0.1328(3) 0.042(3) Uani 1 1 d U . .
H44 H 0.5348 0.7737 0.1330 0.050 Uiso 1 1 calc R . .
C45 C 0.5501(5) 0.6697(7) 0.1124(4) 0.049(3) Uani 1 1 d U . .
H45 H 0.5791 0.6850 0.0998 0.059 Uiso 1 1 calc R . .
C46 C 0.5332(5) 0.5944(7) 0.1107(3) 0.048(3) Uani 1 1 d U . .
H46 H 0.5507 0.5586 0.0971 0.057 Uiso 1 1 calc R . .
C47 C 0.4893(5) 0.5715(7) 0.1296(3) 0.047(3) Uani 1 1 d U . .
H47 H 0.4767 0.5210 0.1280 0.056 Uiso 1 1 calc R . .
C48 C 0.4653(5) 0.6253(6) 0.1506(3) 0.042(3) Uani 1 1 d U . .
H48 H 0.4368 0.6101 0.1636 0.050 Uiso 1 1 calc R . .
C49 C 0.3767(4) 0.5912(6) 0.2812(3) 0.036(2) Uani 1 1 d U . .
H49A H 0.3748 0.5681 0.3080 0.044 Uiso 1 1 calc R . .
H49B H 0.3779 0.5500 0.2614 0.044 Uiso 1 1 calc R . .
C50 C 0.4339(5) 0.6326(6) 0.2910(3) 0.037(2) Uani 1 1 d U . .
C51 C 0.4692(5) 0.6217(8) 0.2633(4) 0.056(3) Uani 1 1 d U . .
H51 H 0.4562 0.5884 0.2399 0.067 Uiso 1 1 calc R . .
C52 C 0.5216(7) 0.6590(9) 0.2704(5) 0.077(4) Uani 1 1 d U . .
H52 H 0.5447 0.6513 0.2518 0.093 Uiso 1 1 calc R . .
C53 C 0.5408(7) 0.7076(9) 0.3043(5) 0.078(4) Uani 1 1 d U . .
H53 H 0.5761 0.7349 0.3080 0.093 Uiso 1 1 calc R . .
C54 C 0.5090(6) 0.7177(8) 0.3339(5) 0.071(4) Uani 1 1 d U . .
H54 H 0.5233 0.7497 0.3578 0.086 Uiso 1 1 calc R . .
C55 C 0.4546(5) 0.6781(7) 0.3266(4) 0.051(3) Uani 1 1 d U . .
H55 H 0.4327 0.6831 0.3461 0.061 Uiso 1 1 calc R . .
C56 C 0.2099(5) 0.7072(6) 0.2244(3) 0.039(2) Uani 1 1 d U . .
H56A H 0.1821 0.6875 0.2387 0.047 Uiso 1 1 calc R . .
H56B H 0.2154 0.7609 0.2315 0.047 Uiso 1 1 calc R . .
C57 C 0.1795(4) 0.7014(7) 0.1760(3) 0.041(3) Uani 1 1 d U . .
C58 C 0.1428(5) 0.6428(7) 0.1569(4) 0.047(3) Uani 1 1 d U . .
H58 H 0.1357 0.6047 0.1747 0.056 Uiso 1 1 calc R . .
C59 C 0.1162(6) 0.6369(9) 0.1135(4) 0.072(4) Uani 1 1 d U . .
H59 H 0.0913 0.5956 0.1022 0.086 Uiso 1 1 calc R . .
C60 C 0.1254(7) 0.6895(12) 0.0871(5) 0.098(5) Uani 1 1 d U . .
H60 H 0.1067 0.6857 0.0572 0.118 Uiso 1 1 calc R . .
C61 C 0.1622(6) 0.7492(12) 0.1036(5) 0.107(6) Uani 1 1 d U . .
H61 H 0.1690 0.7860 0.0849 0.128 Uiso 1 1 calc R . .
C62 C 0.1898(5) 0.7558(9) 0.1483(4) 0.076(4) Uani 1 1 d U . .
H62 H 0.2151 0.7968 0.1595 0.091 Uiso 1 1 calc R . .
C63 C 0.3559(5) 0.6339(6) 0.4173(3) 0.040(2) Uani 1 1 d U . .
H63A H 0.3904 0.6612 0.4142 0.048 Uiso 1 1 calc R . .
H63B H 0.3531 0.6457 0.4460 0.048 Uiso 1 1 calc R . .
C64 C 0.3681(5) 0.5495(6) 0.4158(3) 0.037(2) Uani 1 1 d U . .
C65 C 0.3438(5) 0.4994(7) 0.4388(3) 0.048(3) Uani 1 1 d U . .
H65 H 0.3184 0.5169 0.4539 0.058 Uiso 1 1 calc R . .
C66 C 0.3580(5) 0.4216(7) 0.4390(4) 0.050(3) Uani 1 1 d U . .
H66 H 0.3417 0.3877 0.4545 0.060 Uiso 1 1 calc R . .
C67 C 0.3953(5) 0.3943(8) 0.4169(4) 0.053(3) Uani 1 1 d U . .
H67 H 0.4050 0.3428 0.4177 0.063 Uiso 1 1 calc R . .
C68 C 0.4176(5) 0.4435(7) 0.3941(4) 0.048(3) Uani 1 1 d U . .
H68 H 0.4414 0.4250 0.3780 0.058 Uiso 1 1 calc R . .
C69 C 0.4064(5) 0.5212(7) 0.3938(3) 0.048(3) Uani 1 1 d U . .
H69 H 0.4242 0.5543 0.3789 0.058 Uiso 1 1 calc R . .
C70 C 0.1946(4) 0.7356(6) 0.3617(3) 0.037(3) Uiso 1 1 d U . .
C71 C 0.1924(5) 0.8195(6) 0.3514(3) 0.038(3) Uiso 1 1 d U . .
C72 C 0.1924(7) 0.8409(10) 0.3107(5) 0.091(5) Uiso 1 1 d U . .
C73 C 0.1842(10) 0.9099(15) 0.2868(8) 0.160(8) Uiso 1 1 d U . .
C74 C 0.1944(7) 0.9580(10) 0.3189(6) 0.091(5) Uiso 1 1 d U A .
C75 C 0.1931(7) 0.9668(9) 0.3554(5) 0.029(4) Uiso 0.60 1 d PU A 1
C75' C 0.1718(11) 0.9371(16) 0.3845(8) 0.039(7) Uiso 0.40 1 d PU B 2
C76 C 0.2008(9) 0.8861(12) 0.3738(6) 0.030(5) Uiso 0.50 1 d PU A 1
C76' C 0.1800(10) 0.8580(14) 0.3903(8) 0.047(6) Uiso 0.50 1 d PU B 2
C77 C 0.2766(4) 0.2854(6) 0.2036(3) 0.039(2) Uani 1 1 d U . .
H77A H 0.2839 0.2525 0.2289 0.046 Uiso 1 1 calc R . .
H77B H 0.2738 0.2528 0.1788 0.046 Uiso 1 1 calc R . .
C78 C 0.3304(4) 0.3353(6) 0.2103(3) 0.036(2) Uani 1 1 d U . .
C79 C 0.3437(5) 0.3688(7) 0.1748(4) 0.048(3) Uani 1 1 d U . .
H79 H 0.3168 0.3627 0.1470 0.058 Uiso 1 1 calc R . .
C80 C 0.3947(6) 0.4099(8) 0.1798(5) 0.074(4) Uani 1 1 d U . .
H80 H 0.4028 0.4307 0.1557 0.088 Uiso 1 1 calc R . .
C81 C 0.4353(6) 0.4205(8) 0.2219(6) 0.073(4) Uani 1 1 d U . .
H81 H 0.4705 0.4478 0.2255 0.087 Uiso 1 1 calc R . .
C82 C 0.4232(5) 0.3911(8) 0.2571(5) 0.072(4) Uani 1 1 d U . .
H82 H 0.4493 0.4004 0.2848 0.086 Uiso 1 1 calc R . .
C83 C 0.3715(5) 0.3467(7) 0.2518(4) 0.059(3) Uani 1 1 d U . .
H83 H 0.3645 0.3247 0.2761 0.070 Uiso 1 1 calc R . .
C84 C 0.1107(4) 0.3593(7) 0.1406(3) 0.041(2) Uani 1 1 d U . .
H84A H 0.1198 0.3963 0.1212 0.049 Uiso 1 1 calc R . .
H84B H 0.0989 0.3124 0.1244 0.049 Uiso 1 1 calc R . .
C85 C 0.0590(5) 0.3879(6) 0.1537(3) 0.039(2) Uani 1 1 d U . .
C86 C 0.0210(6) 0.3373(10) 0.1613(5) 0.092(5) Uani 1 1 d U . .
H86 H 0.0324 0.2869 0.1598 0.111 Uiso 1 1 calc R . .
C87 C -0.0324(8) 0.3459(14) 0.1709(7) 0.129(6) Uani 1 1 d U . .
H87 H -0.0608 0.3097 0.1721 0.155 Uiso 1 1 calc R . .
C88 C -0.0316(10) 0.4176(15) 0.1776(5) 0.125(6) Uani 1 1 d U . .
H88 H -0.0597 0.4270 0.1920 0.150 Uiso 1 1 calc R . .
C89 C -0.0096(8) 0.4798(11) 0.1733(6) 0.123(7) Uani 1 1 d U . .
H89 H -0.0232 0.5279 0.1781 0.147 Uiso 1 1 calc R . .
C90 C 0.0468(7) 0.4601(9) 0.1577(5) 0.110(5) Uani 1 1 d U . .
H90 H 0.0704 0.4985 0.1515 0.131 Uiso 1 1 calc R . .
C91 C 0.2670(4) 0.3255(5) 0.3352(3) 0.029(2) Uani 1 1 d U . .
H91A H 0.2852 0.3300 0.3120 0.034 Uiso 1 1 calc R . .
H91B H 0.2882 0.3605 0.3580 0.034 Uiso 1 1 calc R . .
C92 C 0.2786(4) 0.2469(6) 0.3530(3) 0.028(2) Uani 1 1 d U . .
C93 C 0.2921(4) 0.2335(6) 0.3974(3) 0.035(2) Uani 1 1 d U . .
H93 H 0.2905 0.2739 0.4157 0.042 Uiso 1 1 calc R . .
C94 C 0.3083(5) 0.1610(7) 0.4155(4) 0.045(3) Uani 1 1 d U . .
H94 H 0.3169 0.1532 0.4453 0.054 Uiso 1 1 calc R . .
C95 C 0.3111(5) 0.1023(7) 0.3887(4) 0.054(3) Uani 1 1 d U . .
H95 H 0.3219 0.0538 0.4001 0.065 Uiso 1 1 calc R . .
C96 C 0.2982(5) 0.1143(7) 0.3451(4) 0.057(3) Uani 1 1 d U . .
H96 H 0.3005 0.0737 0.3271 0.069 Uiso 1 1 calc R . .
C97 C 0.2816(4) 0.1857(6) 0.3268(3) 0.037(2) Uani 1 1 d U . .
H97 H 0.2726 0.1924 0.2969 0.045 Uiso 1 1 calc R . .
C98 C 0.0863(4) 0.4038(6) 0.2873(3) 0.036(2) Uani 1 1 d U . .
H98A H 0.0704 0.3923 0.2565 0.043 Uiso 1 1 calc R . .
H98B H 0.0628 0.3752 0.3021 0.043 Uiso 1 1 calc R . .
C99 C 0.0768(5) 0.4878(7) 0.2934(4) 0.050(3) Uani 1 1 d U . .
C100 C 0.0869(6) 0.5408(8) 0.2653(5) 0.077(4) Uani 1 1 d U . .
H100 H 0.1025 0.5218 0.2442 0.093 Uiso 1 1 calc R . .
C101 C 0.0776(7) 0.6150(10) 0.2641(8) 0.114(6) Uani 1 1 d U . .
H101 H 0.0838 0.6465 0.2427 0.137 Uiso 1 1 calc R . .
C102 C 0.0590(8) 0.6397(14) 0.2954(10) 0.147(7) Uani 1 1 d U . .
H102 H 0.0519 0.6919 0.2954 0.177 Uiso 1 1 calc R . .
C103 C 0.0482(8) 0.5984(15) 0.3290(8) 0.143(7) Uani 1 1 d U . .
H103 H 0.0360 0.6213 0.3509 0.171 Uiso 1 1 calc R . .
C104 C 0.0579(6) 0.5128(12) 0.3271(5) 0.114(5) Uani 1 1 d U . .
H104 H 0.0513 0.4795 0.3476 0.137 Uiso 1 1 calc R . .
C105 C 0.1782(5) 0.1455(6) 0.4397(3) 0.042(2) Uani 1 1 d U . .
H10A H 0.1923 0.1181 0.4186 0.050 Uiso 1 1 calc R . .
H10B H 0.2129 0.1649 0.4623 0.050 Uiso 1 1 calc R . .
C106 C 0.1435(6) 0.0932(7) 0.4592(4) 0.061(3) Uani 1 1 d U . .
C107 C 0.1044(8) 0.0402(12) 0.4340(5) 0.134(7) Uani 1 1 d U . .
H107 H 0.0999 0.0398 0.4044 0.161 Uiso 1 1 calc R . .
C108 C 0.0706(10) -0.0134(14) 0.4491(7) 0.187(9) Uani 1 1 d U . .
H108 H 0.0463 -0.0507 0.4318 0.224 Uiso 1 1 calc R . .
C109 C 0.0788(11) -0.0028(16) 0.4948(9) 0.176(9) Uani 1 1 d U . .
H109 H 0.0566 -0.0342 0.5073 0.212 Uiso 1 1 calc R . .
C110 C 0.1153(11) 0.0477(11) 0.5210(7) 0.136(7) Uani 1 1 d U . .
H110 H 0.1184 0.0508 0.5504 0.163 Uiso 1 1 calc R . .
C111 C 0.1484(8) 0.0955(9) 0.5027(5) 0.100(5) Uani 1 1 d U . .
H111 H 0.1747 0.1303 0.5206 0.120 Uiso 1 1 calc R . .
C112 C 0.0267(5) 0.2286(8) 0.3931(5) 0.073(3) Uani 1 1 d U . .
H11A H 0.0145 0.1788 0.3804 0.088 Uiso 1 1 calc R . .
H11B H 0.0164 0.2313 0.4200 0.088 Uiso 1 1 calc R . .
C113 C -0.0093(6) 0.2893(10) 0.3619(7) 0.087(4) Uani 1 1 d U . .
C114 C -0.0227(8) 0.3588(12) 0.3782(9) 0.160(7) Uani 1 1 d U . .
H114 H -0.0102 0.3704 0.4078 0.192 Uiso 1 1 calc R . .
C115 C -0.0574(12) 0.4111(16) 0.3456(13) 0.203(10) Uani 1 1 d U . .
H115 H -0.0697 0.4576 0.3538 0.243 Uiso 1 1 calc R . .
C116 C -0.0717(13) 0.3929(18) 0.3039(12) 0.192(10) Uani 1 1 d U . .
H116 H -0.0893 0.4309 0.2840 0.230 Uiso 1 1 calc R . .
C117 C -0.0633(10) 0.3249(16) 0.2873(9) 0.159(8) Uani 1 1 d U . .
H117 H -0.0799 0.3118 0.2581 0.191 Uiso 1 1 calc R . .
C118 C -0.0272(6) 0.2766(11) 0.3186(6) 0.103(5) Uani 1 1 d U . .
H118 H -0.0144 0.2318 0.3089 0.124 Uiso 1 1 calc R . .
H8 H 0.4011 0.9013 0.3289 0.124 Uiso 1 1 d R . .
C91A C 0.2119(8) 0.0495(12) 0.1078(6) 0.124(6) Uiso 1 1 d U C .
C92A C 0.2423(7) 0.0439(9) 0.1531(5) 0.036(4) Uiso 0.65 1 d PU C 1
C92B C 0.2812(14) 0.0795(18) 0.1558(10) 0.037(7) Uiso 0.35 1 d PU C 2
C93A C 0.3134(9) 0.0867(12) 0.1878(7) 0.131(7) Uiso 1 1 d U . .
C94A C 0.3213(8) 0.0541(11) 0.2327(6) 0.095(5) Uiso 1 1 d U C .
C95A C 0.2849(11) 0.0051(14) 0.2373(7) 0.137(7) Uiso 1 1 d U . .
C96A C 0.2392(13) -0.0404(18) 0.2169(10) 0.194(10) Uiso 1 1 d U C .
C97A C 0.2337(17) 0.019(2) 0.1835(13) 0.103(12) Uiso 0.50 1 d PU C 1
C97B C 0.2111(11) -0.0146(15) 0.1741(8) 0.049(7) Uiso 0.50 1 d PU C 2
C81A C 0.0648(13) 0.2056(18) 0.0540(9) 0.059(8) Uiso 0.50 1 d PU D 1
C81B C 0.0718(12) 0.1329(16) 0.0531(9) 0.064(7) Uiso 0.50 1 d PU D 2
C82A C 0.0091(13) 0.1565(18) 0.0371(10) 0.074(8) Uiso 0.50 1 d PU D 1
C82B C 0.0397(14) 0.2041(18) 0.0575(9) 0.055(7) Uiso 0.50 1 d PU D 2
C83A C -0.0128(16) 0.140(2) -0.0067(13) 0.109(11) Uiso 0.50 1 d PU D 1
C83B C 0.0387(14) 0.261(2) 0.0320(10) 0.086(9) Uiso 0.50 1 d PU D 2
C84A C -0.0671(15) 0.089(2) -0.0266(11) 0.096(10) Uiso 0.50 1 d PU D 1
C84B C -0.0069(13) 0.3228(17) 0.0294(10) 0.078(8) Uiso 0.50 1 d PU D 2
C85A C -0.0932(13) 0.0599(17) -0.0065(10) 0.074(8) Uiso 0.50 1 d PU D 1
C85B C -0.0467(16) 0.324(2) 0.0553(12) 0.111(11) Uiso 0.50 1 d PU D 2
C86A C -0.068(2) 0.051(3) 0.0340(17) 0.157(15) Uiso 0.50 1 d PU D 1
C86B C -0.053(2) 0.260(3) 0.0763(15) 0.143(14) Uiso 0.50 1 d PU D 2
C87A C -0.0128(18) 0.105(3) 0.0623(14) 0.126(12) Uiso 0.50 1 d PU D 1
C87B C -0.0081(18) 0.200(2) 0.0783(13) 0.121(11) Uiso 0.50 1 d PU D 2

loop_
_atom_site_aniso_label
_atom_site_aniso_U_11
_atom_site_aniso_U_22
_atom_site_aniso_U_33
_atom_site_aniso_U_23
_atom_site_aniso_U_13
_atom_site_aniso_U_12
Sn1 0.0482(4) 0.0349(4) 0.0144(3) -0.0001(3) 0.0147(3) -0.0044(4)
Sn2 0.0603(5) 0.0290(4) 0.0166(3) -0.0046(3) 0.0215(3) -0.0124(4)
Sn3 0.0448(4) 0.0327(4) 0.0126(3) -0.0046(3) 0.0151(3) -0.0073(4)
Sn4 0.0439(4) 0.0312(4) 0.0126(3) -0.0017(3) 0.0141(3) -0.0011(3)
Sn5 0.0341(4) 0.0262(4) 0.0176(3) 0.0016(3) 0.0162(3) -0.0003(3)
Sn6 0.0335(4) 0.0319(4) 0.0137(3) 0.0036(3) 0.0121(3) 0.0006(3)
Sn7 0.0584(5) 0.0394(4) 0.0280(4) 0.0112(3) 0.0292(4) 0.0039(4)
Sn8 0.1534(10) 0.0434(5) 0.0514(6) -0.0146(4) 0.0750(7) -0.0253(6)
Cl1 0.074(2) 0.0448(17) 0.0363(16) -0.0005(13) 0.0275(15) 0.0101(16)
Cl2 0.098(3) 0.080(3) 0.059(2) 0.0158(18) 0.043(2) -0.022(2)
N1 0.063(5) 0.026(4) 0.014(4) -0.007(3) 0.020(4) -0.010(4)
N2 0.053(5) 0.033(4) 0.010(3) -0.002(3) 0.015(3) -0.012(4)
N3 0.037(4) 0.031(4) 0.011(3) -0.001(3) 0.011(3) -0.004(3)
N4 0.039(5) 0.039(4) 0.013(4) -0.008(3) 0.016(3) -0.008(4)
N5 0.055(5) 0.027(4) 0.019(3) 0.009(3) 0.023(4) 0.006(4)
N6 0.070(6) 0.031(4) 0.026(4) 0.011(3) 0.031(4) 0.006(4)
N7 0.027(4) 0.039(4) 0.015(4) 0.003(3) 0.011(3) -0.003(3)
N8 0.041(5) 0.026(4) 0.026(4) 0.000(3) 0.022(4) -0.001(4)
O1 0.066(5) 0.036(4) 0.018(3) -0.007(3) 0.022(3) -0.011(4)
O2 0.072(5) 0.035(4) 0.011(3) -0.004(3) 0.023(3) -0.015(4)
O3 0.048(4) 0.030(3) 0.017(3) 0.000(3) 0.022(3) -0.006(3)
O4 0.049(4) 0.027(3) 0.009(3) 0.001(3) 0.016(3) -0.004(3)
O5 0.060(4) 0.028(4) 0.014(3) -0.006(3) 0.019(3) -0.006(3)
O6 0.064(5) 0.035(4) 0.025(4) -0.006(3) 0.024(4) -0.018(4)
O7 0.050(4) 0.032(4) 0.014(3) -0.001(3) 0.011(3) 0.001(3)
O8 0.068(5) 0.050(5) 0.025(4) -0.023(3) 0.024(4) -0.023(4)
O9 0.054(4) 0.037(4) 0.025(4) -0.004(3) 0.028(3) -0.008(3)
O10 0.035(4) 0.032(3) 0.010(3) 0.000(2) 0.012(3) -0.002(3)
O11 0.140(7) 0.046(5) 0.046(4) 0.016(4) 0.070(5) 0.013(5)
O12 0.039(4) 0.045(4) 0.022(3) 0.005(3) 0.017(3) -0.005(4)
O13 0.068(5) 0.045(4) 0.027(4) 0.009(3) 0.023(4) -0.014(4)
O14 0.079(5) 0.040(4) 0.031(4) -0.005(3) 0.040(4) -0.012(4)
O15 0.118(8) 0.068(6) 0.057(5) -0.036(5) 0.065(6) -0.053(5)
O16 0.294(15) 0.046(5) 0.063(6) 0.003(4) 0.130(8) 0.009(7)
O17 0.060(4) 0.043(4) 0.017(3) -0.008(3) 0.020(3) -0.022(4)
O18 0.039(4) 0.029(3) 0.013(3) 0.003(3) 0.015(3) -0.001(3)
C1 0.052(6) 0.036(6) 0.019(4) -0.005(4) 0.020(5) -0.009(5)
C2 0.047(6) 0.030(5) 0.012(4) -0.006(4) 0.011(4) -0.009(5)
C3 0.060(7) 0.024(5) 0.015(4) -0.011(4) 0.019(5) -0.010(5)
C4 0.039(6) 0.026(5) 0.016(4) -0.002(4) 0.011(4) 0.000(4)
C5 0.031(5) 0.026(5) 0.015(4) -0.001(4) 0.013(4) 0.004(4)
C6 0.054(7) 0.032(6) 0.016(4) -0.003(4) 0.019(5) -0.001(5)
C7 0.055(6) 0.031(5) 0.015(4) -0.003(4) 0.018(4) -0.013(5)
C8 0.052(6) 0.035(6) 0.020(5) -0.008(4) 0.020(5) -0.016(5)
C9 0.046(6) 0.038(6) 0.014(4) -0.006(4) 0.016(4) -0.004(5)
C10 0.051(6) 0.045(6) 0.014(5) -0.012(4) 0.014(5) -0.006(5)
C11 0.040(6) 0.027(5) 0.021(5) 0.002(4) 0.013(4) 0.002(4)
C12 0.056(7) 0.035(5) 0.024(5) 0.008(4) 0.026(5) 0.001(5)
C13 0.124(10) 0.028(5) 0.029(6) -0.001(4) 0.041(7) 0.006(6)
C14 0.106(9) 0.037(5) 0.030(5) 0.004(4) 0.048(6) 0.006(6)
C15 0.152(12) 0.043(7) 0.046(7) 0.011(5) 0.073(8) 0.017(7)
C16 0.031(6) 0.041(6) 0.028(5) 0.011(4) 0.015(5) -0.006(5)
C17 0.023(5) 0.029(5) 0.028(4) 0.007(4) 0.013(4) 0.001(4)
C18 0.046(6) 0.021(5) 0.038(5) 0.007(4) 0.020(5) -0.006(5)
C19 0.050(6) 0.030(5) 0.032(5) -0.003(4) 0.027(5) -0.007(5)
C20 0.082(8) 0.046(7) 0.051(6) -0.020(5) 0.051(7) -0.023(6)
C21 0.059(6) 0.036(5) 0.017(5) -0.009(4) 0.009(5) -0.011(4)
C22 0.066(6) 0.032(5) 0.020(5) -0.005(4) 0.012(5) -0.006(5)
C23 0.073(7) 0.053(8) 0.044(7) 0.000(5) 0.016(6) 0.015(6)
C24 0.104(9) 0.062(9) 0.066(9) 0.004(6) 0.033(7) 0.039(8)
C25 0.163(12) 0.105(12) 0.067(9) 0.026(8) 0.063(10) 0.062(11)
C26 0.173(13) 0.079(10) 0.083(10) 0.044(8) 0.084(11) 0.047(10)
C27 0.135(10) 0.060(9) 0.054(8) 0.020(6) 0.058(8) 0.018(8)
C28 0.048(5) 0.049(6) 0.028(6) 0.008(5) 0.010(4) -0.010(5)
C29 0.054(7) 0.054(6) 0.032(6) 0.011(5) 0.005(5) -0.014(6)
C30 0.046(7) 0.075(7) 0.065(8) 0.040(6) 0.020(6) 0.008(6)
C31 0.067(9) 0.094(9) 0.084(10) 0.060(8) 0.016(7) 0.001(9)
C32 0.063(9) 0.081(8) 0.072(10) 0.050(8) -0.017(6) -0.028(8)
C33 0.086(10) 0.059(7) 0.061(9) 0.020(7) -0.015(6) -0.029(7)
C34 0.070(8) 0.058(6) 0.029(6) 0.007(5) -0.001(5) -0.019(6)
C35 0.059(6) 0.032(5) 0.023(5) -0.003(4) 0.017(5) -0.010(4)
C36 0.069(7) 0.034(5) 0.022(5) -0.003(4) 0.024(5) -0.010(5)
C37 0.070(7) 0.026(6) 0.024(5) -0.007(4) 0.018(5) -0.010(5)
C38 0.085(9) 0.057(8) 0.041(6) -0.013(6) 0.028(6) -0.029(6)
C39 0.128(12) 0.089(11) 0.050(7) 0.007(7) 0.036(8) -0.058(8)
C40 0.165(14) 0.125(13) 0.033(6) 0.009(8) 0.034(7) -0.077(10)
C41 0.126(11) 0.086(10) 0.025(5) -0.003(6) 0.024(6) -0.054(8)
C42 0.052(5) 0.046(6) 0.019(5) -0.005(5) 0.010(4) -0.012(5)
C43 0.043(6) 0.046(5) 0.024(5) 0.000(5) 0.016(4) -0.012(5)
C44 0.046(6) 0.050(6) 0.029(6) 0.006(5) 0.011(5) -0.010(5)
C45 0.043(7) 0.069(7) 0.039(6) 0.015(6) 0.020(5) 0.001(6)
C46 0.055(7) 0.062(6) 0.028(6) -0.002(6) 0.016(5) 0.008(6)
C47 0.063(7) 0.050(6) 0.032(6) 0.000(5) 0.022(5) 0.000(6)
C48 0.047(7) 0.051(6) 0.033(6) -0.005(5) 0.021(5) -0.011(5)
C49 0.054(5) 0.037(6) 0.019(5) 0.004(4) 0.014(4) -0.001(4)
C50 0.039(5) 0.047(7) 0.023(5) 0.013(4) 0.006(4) 0.003(5)
C51 0.060(7) 0.079(9) 0.037(6) 0.015(6) 0.026(6) -0.002(6)
C52 0.074(8) 0.092(11) 0.076(9) 0.023(7) 0.040(8) -0.012(8)
C53 0.072(9) 0.067(10) 0.088(10) 0.032(7) 0.014(7) -0.022(7)
C54 0.074(8) 0.048(8) 0.077(9) 0.000(7) 0.000(7) -0.004(6)
C55 0.052(6) 0.048(7) 0.046(7) -0.008(5) 0.005(5) 0.009(5)
C56 0.050(5) 0.035(5) 0.035(5) -0.012(4) 0.018(4) 0.000(5)
C57 0.028(5) 0.068(7) 0.029(5) -0.001(5) 0.009(4) -0.006(5)
C58 0.051(7) 0.050(7) 0.040(5) -0.016(5) 0.015(5) 0.005(5)
C59 0.048(7) 0.115(11) 0.048(7) -0.028(7) 0.008(6) -0.006(8)
C60 0.072(10) 0.193(17) 0.031(7) -0.003(7) 0.019(7) -0.011(10)
C61 0.062(9) 0.208(16) 0.046(7) 0.051(9) 0.010(7) -0.036(10)
C62 0.047(7) 0.115(11) 0.057(6) 0.028(7) 0.004(6) -0.028(7)
C63 0.051(6) 0.044(5) 0.020(5) -0.008(4) 0.003(4) 0.007(5)
C64 0.050(6) 0.040(5) 0.011(5) -0.001(4) -0.005(4) 0.002(5)
C65 0.051(7) 0.051(6) 0.032(6) 0.002(5) -0.003(5) 0.005(6)
C66 0.055(7) 0.048(6) 0.037(7) -0.001(6) 0.001(5) -0.010(6)
C67 0.052(7) 0.053(7) 0.037(7) -0.008(5) -0.009(5) 0.011(6)
C68 0.049(7) 0.052(6) 0.033(6) -0.012(5) -0.003(5) 0.014(6)
C69 0.066(7) 0.050(6) 0.019(5) -0.003(5) 0.000(5) 0.017(6)
C77 0.047(5) 0.036(6) 0.045(6) 0.011(5) 0.033(5) 0.013(4)
C78 0.030(5) 0.040(6) 0.042(5) 0.011(5) 0.019(4) 0.012(4)
C79 0.046(6) 0.058(8) 0.051(6) -0.001(6) 0.029(5) -0.006(6)
C80 0.050(8) 0.072(9) 0.117(9) 0.012(9) 0.052(7) -0.006(7)
C81 0.038(7) 0.046(8) 0.139(11) -0.015(8) 0.034(7) 0.003(6)
C82 0.030(6) 0.075(10) 0.096(9) -0.020(8) -0.003(6) 0.019(6)
C83 0.046(6) 0.072(9) 0.060(6) 0.008(7) 0.021(5) 0.019(6)
C84 0.038(5) 0.070(8) 0.014(4) 0.001(4) 0.006(4) -0.003(5)
C85 0.048(5) 0.038(6) 0.026(5) 0.002(5) 0.001(5) 0.011(5)
C86 0.040(7) 0.127(10) 0.114(12) 0.065(10) 0.031(7) 0.024(7)
C87 0.074(10) 0.153(13) 0.168(17) 0.031(15) 0.050(10) -0.002(12)
C88 0.153(13) 0.160(14) 0.038(8) -0.036(13) -0.007(9) 0.055(12)
C89 0.110(11) 0.106(11) 0.096(12) -0.087(11) -0.050(9) 0.061(10)
C90 0.086(9) 0.065(7) 0.120(12) -0.044(8) -0.053(7) 0.039(7)
C91 0.026(4) 0.035(5) 0.024(5) 0.008(4) 0.005(4) 0.000(4)
C92 0.031(5) 0.036(5) 0.018(4) 0.007(4) 0.009(4) -0.003(4)
C93 0.039(6) 0.044(5) 0.022(5) 0.005(4) 0.010(5) 0.003(5)
C94 0.039(6) 0.055(7) 0.043(6) 0.025(5) 0.016(5) 0.006(6)
C95 0.063(8) 0.032(6) 0.065(7) 0.021(5) 0.016(7) -0.004(6)
C96 0.063(8) 0.041(6) 0.062(6) -0.004(6) 0.011(7) 0.004(6)
C97 0.044(6) 0.038(5) 0.024(5) 0.000(4) 0.004(5) -0.013(5)
C98 0.030(4) 0.046(5) 0.036(5) 0.003(5) 0.017(4) -0.002(4)
C99 0.043(6) 0.065(6) 0.038(6) -0.018(5) 0.006(5) 0.016(6)
C100 0.050(8) 0.050(6) 0.120(11) 0.026(7) 0.008(7) 0.017(7)
C101 0.072(11) 0.067(8) 0.179(16) 0.003(10) 0.001(11) 0.010(10)
C102 0.048(11) 0.134(12) 0.23(2) -0.097(11) -0.003(13) -0.008(11)
C103 0.057(10) 0.196(15) 0.164(16) -0.119(12) 0.019(11) 0.048(13)
C104 0.073(9) 0.181(12) 0.096(10) -0.075(9) 0.036(8) 0.032(11)
C105 0.073(7) 0.037(5) 0.024(5) 0.007(4) 0.027(5) 0.004(5)
C106 0.091(9) 0.053(7) 0.044(6) 0.030(5) 0.027(6) 0.007(6)
C107 0.147(14) 0.165(15) 0.063(8) 0.057(9) -0.008(9) -0.092(11)
C108 0.190(17) 0.209(18) 0.121(12) 0.091(12) -0.012(13) -0.126(14)
C109 0.185(19) 0.21(2) 0.159(15) 0.093(14) 0.083(15) -0.058(13)
C110 0.25(2) 0.098(14) 0.110(12) 0.052(9) 0.132(13) 0.016(12)
C111 0.196(15) 0.068(10) 0.067(7) 0.020(7) 0.085(9) -0.003(9)
C112 0.060(6) 0.092(9) 0.092(8) 0.028(7) 0.059(5) 0.007(5)
C113 0.041(6) 0.092(9) 0.152(10) 0.038(9) 0.066(7) 0.020(7)
C114 0.075(11) 0.116(13) 0.281(17) -0.012(12) 0.044(14) 0.042(11)
C115 0.096(16) 0.100(13) 0.40(3) 0.038(17) 0.05(2) 0.044(12)
C116 0.096(15) 0.132(15) 0.34(2) 0.143(18) 0.062(19) 0.002(14)
C117 0.099(13) 0.188(18) 0.193(14) 0.131(14) 0.048(12) 0.010(15)
C118 0.059(9) 0.134(12) 0.136(10) 0.084(9) 0.059(9) 0.011(9)

loop_
_atom_type_symbol
_atom_type_description
_atom_type_scat_dispersion_real
_atom_type_scat_dispersion_imag
_atom_type_scat_source
C C 0.0033 0.0016 'International Tables Vol C Tables 4.2.6.8 and 6.1.1.4'
H H 0.0000 0.0000 'International Tables Vol C Tables 4.2.6.8 and 6.1.1.4'
N N 0.0061 0.0033 'International Tables Vol C Tables 4.2.6.8 and 6.1.1.4'
O O 0.0106 0.0060 'International Tables Vol C Tables 4.2.6.8 and 6.1.1.4'
Sn Sn -0.6537 1.4246 'International Tables Vol C Tables 4.2.6.8 and 6.1.1.4'
Cl Cl 0.1484 0.1585 'International Tables Vol C Tables 4.2.6.8 and 6.1.1.4'

loop_
_geom_angle_atom_site_label_1
_geom_angle_atom_site_label_2
_geom_angle_atom_site_label_3
_geom_angle
_geom_angle_site_symmetry_1
_geom_angle_site_symmetry_3
C28 Sn1 C21 122.2(4) . .
C28 Sn1 O7 100.7(3) . 4_575
C21 Sn1 O7 98.7(3) . 4_575
C28 Sn1 O1 92.9(3) . .
C21 Sn1 O1 80.1(3) . .
O7 Sn1 O1 164.5(3) 4_575 .
C28 Sn1 Cl1 114.2(3) . .
C21 Sn1 Cl1 122.1(3) . .
O7 Sn1 Cl1 82.35(17) 4_575 .
O1 Sn1 Cl1 85.22(18) . .
N1 Sn2 C35 120.6(3) . .
N1 Sn2 C42 113.6(3) . .
C35 Sn2 C42 124.6(3) . .
N1 Sn2 O5 75.93(18) . .
C35 Sn2 O5 100.2(3) . .
C42 Sn2 O5 102.9(3) . .
N1 Sn2 O2 72.55(18) . .
C35 Sn2 O2 90.5(3) . .
C42 Sn2 O2 95.4(3) . .
O5 Sn2 O2 147.9(2) . .
C56 Sn3 C49 176.8(4) . .
C56 Sn3 O17 89.7(3) . .
C49 Sn3 O17 90.0(2) . .
C56 Sn3 N3 90.5(3) . .
C49 Sn3 N3 92.5(3) . .
O17 Sn3 N3 76.74(17) . .
C56 Sn3 N2 90.1(3) . .
C49 Sn3 N2 88.7(3) . .
O17 Sn3 N2 150.96(19) . .
N3 Sn3 N2 132.3(3) . .
C56 Sn3 O3 90.4(3) . .
C49 Sn3 O3 86.4(3) . .
O17 Sn3 O3 82.1(2) . .
N3 Sn3 O3 158.78(17) . .
N2 Sn3 O3 68.90(19) . .
O17 Sn4 C63 109.4(3) . .
O17 Sn4 C70 104.1(3) . .
C63 Sn4 C70 144.2(4) . .
O17 Sn4 N4 80.48(18) . .
C63 Sn4 N4 97.2(3) . .
C70 Sn4 N4 100.4(3) . .
O17 Sn4 O9 84.6(2) . .
C63 Sn4 O9 88.3(3) . .
C70 Sn4 O9 82.6(3) . .
N4 Sn4 O9 165.07(18) . .
O18 Sn5 C77 108.5(3) . .
O18 Sn5 C84 111.9(3) . .
C77 Sn5 C84 138.7(4) . .
O18 Sn5 O4 83.1(2) . .
C77 Sn5 O4 92.2(3) . .
C84 Sn5 O4 84.9(3) . .
O18 Sn5 N8 81.82(19) . .
C77 Sn5 N8 96.1(3) . .
C84 Sn5 N8 97.3(3) . .
O4 Sn5 N8 164.48(19) . .
C98 Sn6 C91 178.0(4) . .
C98 Sn6 O18 91.8(3) . .
C91 Sn6 O18 89.9(2) . .
C98 Sn6 N7 89.6(3) . .
C91 Sn6 N7 91.9(3) . .
O18 Sn6 N7 76.84(17) . .
C98 Sn6 N5 88.5(3) . .
C91 Sn6 N5 89.4(3) . .
O18 Sn6 N5 152.20(19) . .
N7 Sn6 N5 131.0(3) . .
C98 Sn6 O10 93.0(3) . .
C91 Sn6 O10 86.1(3) . .
O18 Sn6 O10 83.1(2) . .
N7 Sn6 O10 159.84(17) . .
N5 Sn6 O10 69.14(19) . .
C105 Sn7 C112 120.1(5) . .
C105 Sn7 N6 119.1(3) . .
C112 Sn7 N6 117.8(4) . .
C105 Sn7 O12 106.7(3) . .
C112 Sn7 O12 102.6(4) . .
N6 Sn7 O12 76.8(2) . .
C105 Sn7 O11 89.8(3) . .
C112 Sn7 O11 90.9(4) . .
N6 Sn7 O11 72.1(2) . .
O12 Sn7 O11 148.8(3) . .
C81B Sn8 O14 109.5(8) . .
C81B Sn8 C91A 117.7(10) . .
O14 Sn8 C91A 98.7(5) . .
C81B Sn8 C81A 34.5(10) . .
O14 Sn8 C81A 92.6(7) . .
C91A Sn8 C81A 152.0(9) . .
C81B Sn8 O16 77.6(8) . .
O14 Sn8 O16 171.2(4) . .
C91A Sn8 O16 81.9(5) . .
C81A Sn8 O16 90.9(7) . .
C81B Sn8 Cl2 128.0(8) . .
O14 Sn8 Cl2 83.50(18) . .
C91A Sn8 Cl2 109.0(5) . .
C81A Sn8 Cl2 97.7(8) . .
O16 Sn8 Cl2 88.0(3) . .
N2 N1 C2 108.5(6) . .
N2 N1 Sn2 131.3(5) . .
C2 N1 Sn2 120.2(4) . .
C4 N2 N1 108.1(6) . .
C4 N2 Sn3 117.9(4) . .
N1 N2 Sn3 133.0(6) . .
N4 N3 C7 108.5(6) . .
N4 N3 Sn3 125.9(6) . .
C7 N3 Sn3 125.1(4) . .
N3 N4 C9 107.7(6) . .
N3 N4 Sn4 123.8(6) . .
C9 N4 Sn4 128.5(4) . .
C12 N5 N6 107.0(6) . .
C12 N5 Sn6 117.4(4) . .
N6 N5 Sn6 135.6(6) . .
N5 N6 C14 109.1(7) . .
N5 N6 Sn7 129.8(6) . .
C14 N6 Sn7 121.0(5) . .
N8 N7 C17 107.0(6) . .
N8 N7 Sn6 127.2(6) . .
C17 N7 Sn6 125.8(4) . .
N7 N8 C19 108.6(6) . .
N7 N8 Sn5 121.9(6) . .
C19 N8 Sn5 129.5(4) . .
C1 O1 Sn1 129.8(6) . .
C1 O2 Sn2 119.2(5) . .
C5 O3 Sn3 118.7(6) . .
C5 O4 Sn5 137.8(5) . .
C6 O5 Sn2 108.8(5) . .
C10 O7 Sn1 112.5(6) . 4_576
C11 O9 Sn4 135.9(6) . .
C11 O10 Sn6 119.4(6) . .
C15 O11 Sn7 118.0(6) . .
C16 O12 Sn7 109.9(6) . .
C20 O14 Sn8 109.3(6) . .
C15 O16 Sn8 132.3(8) 4_565 .
Sn4 O17 Sn3 132.9(3) . .
Sn5 O18 Sn6 131.6(3) . .
O1 C1 O2 128.4(9) . .
O1 C1 C2 117.9(9) . .
O2 C1 C2 113.8(8) . .
C3 C2 N1 109.8(7) . .
C3 C2 C1 136.0(8) . .
N1 C2 C1 114.2(7) . .
C2 C3 C4 104.5(8) . .
N2 C4 C3 109.1(7) . .
N2 C4 C5 118.2(7) . .
C3 C4 C5 132.5(9) . .
O4 C5 O3 126.0(8) . .
O4 C5 C4 118.1(8) . .
O3 C5 C4 115.9(8) . .
O6 C6 O5 124.7(8) . .
O6 C6 C7 122.1(9) . .
O5 C6 C7 113.2(8) . .
N3 C7 C8 109.4(7) . .
N3 C7 C6 116.9(8) . .
C8 C7 C6 133.6(9) . .
C7 C8 C9 105.5(8) . .
N4 C9 C8 108.9(7) . .
N4 C9 C10 119.4(8) . .
C8 C9 C10 131.7(9) . .
O8 C10 O7 125.1(8) . .
O8 C10 C9 121.6(9) . .
O7 C10 C9 113.3(9) . .
O9 C11 O10 127.2(9) . .
O9 C11 C12 116.6(8) . .
O10 C11 C12 116.1(9) . .
N5 C12 C13 108.5(8) . .
N5 C12 C11 117.5(7) . .
C13 C12 C11 134.0(10) . .
C14 C13 C12 107.2(10) . .
C13 C14 N6 108.2(8) . .
C13 C14 C15 139.1(11) . .
N6 C14 C15 112.8(9) . .
O16 C15 O11 126.2(11) 4_566 .
O16 C15 C14 117.8(12) 4_566 .
O11 C15 C14 116.0(10) . .
O13 C16 O12 124.7(9) . .
O13 C16 C17 121.1(10) . .
O12 C16 C17 114.0(8) . .
C18 C17 N7 108.9(7) . .
C18 C17 C16 134.1(9) . .
N7 C17 C16 116.8(8) . .
C17 C18 C19 106.9(9) . .
N8 C19 C18 108.5(8) . .
N8 C19 C20 120.1(8) . .
C18 C19 C20 131.3(10) . .
O15 C20 O14 122.8(10) . .
O15 C20 C19 123.0(10) . .
O14 C20 C19 114.0(9) . .
C22 C21 Sn1 110.1(7) . .
C23 C22 C27 119.6(12) . .
C23 C22 C21 121.7(10) . .
C27 C22 C21 118.6(11) . .
C24 C23 C22 120.4(13) . .
C23 C24 C25 120.1(14) . .
C26 C25 C24 119.9(15) . .
C27 C26 C25 118.9(15) . .
C26 C27 C22 120.8(14) . .
C29 C28 Sn1 115.2(7) . .
C34 C29 C30 119.7(12) . .
C34 C29 C28 119.1(11) . .
C30 C29 C28 121.2(12) . .
C31 C30 C29 118.8(14) . .
C32 C31 C30 122.8(16) . .
C31 C32 C33 118.9(15) . .
C34 C33 C32 119.2(15) . .
C29 C34 C33 120.6(13) . .
C36 C35 Sn2 110.5(7) . .
C37 C36 C41 119.6(8) . .
C37 C36 C35 122.2(9) . .
C41 C36 C35 118.2(8) . .
C38 C37 C36 122.3(10) . .
C39 C38 C37 120.3(12) . .
C38 C39 C40 119.5(12) . .
C41 C40 C39 120.2(10) . .
C36 C41 C40 117.9(9) . .
C43 C42 Sn2 116.6(7) . .
C44 C43 C48 117.5(10) . .
C44 C43 C42 119.9(10) . .
C48 C43 C42 122.6(9) . .
C43 C44 C45 121.6(11) . .
C46 C45 C44 119.8(10) . .
C45 C46 C47 119.9(11) . .
C48 C47 C46 118.7(11) . .
C47 C48 C43 122.4(10) . .
C50 C49 Sn3 119.0(7) . .
C55 C50 C51 119.4(11) . .
C55 C50 C49 122.5(10) . .
C51 C50 C49 118.1(10) . .
C52 C51 C50 120.7(13) . .
C51 C52 C53 120.1(14) . .
C52 C53 C54 121.5(14) . .
C53 C54 C55 118.1(13) . .
C50 C55 C54 120.1(12) . .
C57 C56 Sn3 120.1(7) . .
C58 C57 C62 116.2(11) . .
C58 C57 C56 123.5(10) . .
C62 C57 C56 120.3(11) . .
C59 C58 C57 123.7(13) . .
C60 C59 C58 120.0(15) . .
C59 C60 C61 119.8(14) . .
C60 C61 C62 120.5(14) . .
C57 C62 C61 119.7(14) . .
C64 C63 Sn4 117.4(7) . .
C65 C64 C69 118.9(11) . .
C65 C64 C63 119.5(10) . .
C69 C64 C63 121.4(10) . .
C64 C65 C66 119.0(11) . .
C67 C66 C65 121.5(12) . .
C68 C67 C66 118.6(12) . .
C67 C68 C69 122.1(12) . .
C68 C69 C64 119.7(12) . .
C71 C70 Sn4 117.3(7) . .
C76 C71 C72 103.4(14) . .
C76 C71 C70 137.2(13) . .
C72 C71 C70 118.2(11) . .
C76 C71 C76' 38.2(10) . .
C72 C71 C76' 136.3(14) . .
C70 C71 C76' 104.6(12) . .
C71 C72 C73 136.0(18) . .
C74 C73 C72 99(2) . .
C75 C74 C73 144(2) . .
C74 C75 C76 103.2(16) . .
C71 C76 C75 127.8(16) . .
C75' C76' C71 112(2) . .
C78 C77 Sn5 118.5(7) . .
C83 C78 C79 117.4(10) . .
C83 C78 C77 121.4(10) . .
C79 C78 C77 121.0(10) . .
C80 C79 C78 122.1(12) . .
C79 C80 C81 119.3(13) . .
C82 C81 C80 120.4(13) . .
C81 C82 C83 120.3(14) . .
C78 C83 C82 120.4(12) . .
C85 C84 Sn5 115.3(6) . .
C90 C85 C86 116.6(14) . .
C90 C85 C84 125.0(14) . .
C86 C85 C84 118.5(12) . .
C85 C86 C87 132.0(18) . .
C88 C87 C86 100(2) . .
C89 C88 C87 147(2) . .
C88 C89 C90 105.0(16) . .
C85 C90 C89 117.8(17) . .
C92 C91 Sn6 118.9(6) . .
C97 C92 C93 117.6(9) . .
C97 C92 C91 121.4(8) . .
C93 C92 C91 120.8(9) . .
C92 C93 C94 122.0(10) . .
C95 C94 C93 118.7(10) . .
C94 C95 C96 120.1(11) . .
C95 C96 C97 121.5(12) . .
C92 C97 C96 120.1(10) . .
C99 C98 Sn6 116.4(7) . .
C104 C99 C100 118.2(15) . .
C104 C99 C98 120.9(14) . .
C100 C99 C98 120.8(11) . .
C101 C100 C99 129.0(18) . .
C102 C101 C100 114(2) . .
C101 C102 C103 128(2) . .
C102 C103 C104 114.6(17) . .
C99 C104 C103 116.0(18) . .
C106 C105 Sn7 109.2(8) . .
C111 C106 C107 116.9(14) . .
C111 C106 C105 121.9(13) . .
C107 C106 C105 121.2(12) . .
C106 C107 C108 126.1(17) . .
C107 C108 C109 111(2) . .
C110 C109 C108 126.3(19) . .
C109 C110 C111 117.6(18) . .
C106 C111 C110 122.2(18) . .
C113 C112 Sn7 115.2(8) . .
C118 C113 C114 120(2) . .
C118 C113 C112 120.1(16) . .
C114 C113 C112 120(2) . .
C113 C114 C115 115(3) . .
C116 C115 C114 120(3) . .
C115 C116 C117 127(3) . .
C116 C117 C118 112(3) . .
C113 C118 C117 125(2) . .
C92A C91A C92B 33.3(11) . .
C92A C91A Sn8 116.5(13) . .
C92B C91A Sn8 108.2(13) . .
C97A C92A C91A 138(3) . .
C97A C92A C93A 90(2) . .
C91A C92A C93A 131.8(16) . .
C93A C92B C91A 164(3) . .
C92B C93A C94A 135(3) . .
C92B C93A C92A 31.2(19) . .
C94A C93A C92A 104.2(14) . .
C95A C94A C93A 119.2(19) . .
C94A C95A C96A 145(3) . .
C94A C95A C97A 94(2) . .
C96A C95A C97A 53.7(19) . .
C95A C96A C97B 111(3) . .
C95A C96A C97A 79(3) . .
C97B C96A C97A 31.5(17) . .
C92A C97A C96A 154(4) . .
C92A C97A C95A 130(3) . .
C96A C97A C95A 46.9(18) . .
C82A C81A Sn8 120(2) . .
C82B C81B Sn8 106(2) . .
C83A C82A C87A 112(3) . .
C83A C82A C81A 120(3) . .
C87A C82A C81A 125(3) . .
C83B C82B C87B 117(3) . .
C83B C82B C81B 120(3) . .
C87B C82B C81B 119(3) . .
C82A C83A C84A 124(3) . .
C82B C83B C84B 118(3) . .
C85A C84A C83A 123(4) . .
C85B C84B C83B 124(3) . .
C84A C85A C86A 118(4) . .
C86B C85B C84B 118(4) . .
C85A C86A C87A 123(4) . .
C85B C86B C87B 115(4) . .
C82A C87A C86A 114(4) . .
C86B C87B C82B 126(4) . .

loop_
_geom_bond_atom_site_label_1
_geom_bond_atom_site_label_2
_geom_bond_distance
_geom_bond_site_symmetry_2
Sn1 C28 2.123(10) .
Sn1 C21 2.139(10) .
Sn1 O7 2.186(6) 4_575
Sn1 O1 2.251(6) .
Sn1 Cl1 2.365(3) .
Sn2 N1 2.114(8) .
Sn2 C35 2.116(10) .
Sn2 C42 2.140(10) .
Sn2 O5 2.182(6) .
Sn2 O2 2.249(6) .
Sn3 C56 2.136(10) .
Sn3 C49 2.144(10) .
Sn3 O17 2.214(6) .
Sn3 N3 2.290(7) .
Sn3 N2 2.330(7) .
Sn3 O3 2.406(6) .
Sn4 O17 2.075(6) .
Sn4 C63 2.132(10) .
Sn4 C70 2.132(10) .
Sn4 N4 2.232(7) .
Sn4 O9 2.260(6) .
Sn5 O18 2.056(6) .
Sn5 C77 2.133(9) .
Sn5 C84 2.143(9) .
Sn5 O4 2.240(6) .
Sn5 N8 2.250(7) .
Sn6 C98 2.123(9) .
Sn6 C91 2.136(9) .
Sn6 O18 2.236(5) .
Sn6 N7 2.293(8) .
Sn6 N5 2.346(7) .
Sn6 O10 2.367(6) .
Sn7 C105 2.130(10) .
Sn7 C112 2.136(12) .
Sn7 N6 2.137(8) .
Sn7 O12 2.175(6) .
Sn7 O11 2.268(8) .
Sn8 C81B 1.94(3) .
Sn8 O14 2.173(6) .
Sn8 C91A 2.18(2) .
Sn8 C81A 2.27(3) .
Sn8 O16 2.330(7) .
Sn8 Cl2 2.361(3) .
N1 N2 1.338(9) .
N1 C2 1.360(9) .
N2 C4 1.333(9) .
N3 N4 1.345(9) .
N3 C7 1.355(9) .
N4 C9 1.365(10) .
N5 C12 1.326(10) .
N5 N6 1.330(9) .
N6 C14 1.366(10) .
N7 N8 1.338(9) .
N7 C17 1.378(9) .
N8 C19 1.343(10) .
O1 C1 1.216(10) .
O2 C1 1.270(11) .
O3 C5 1.277(10) .
O4 C5 1.232(10) .
O5 C6 1.311(11) .
O6 C6 1.209(11) .
O7 C10 1.319(11) .
O7 Sn1 2.186(6) 4_576
O8 C10 1.211(11) .
O9 C11 1.247(11) .
O10 C11 1.267(10) .
O11 C15 1.278(15) .
O12 C16 1.301(12) .
O13 C16 1.219(11) .
O14 C20 1.311(12) .
O15 C20 1.207(12) .
O16 C15 1.238(14) 4_565
C1 C2 1.513(12) .
C2 C3 1.346(13) .
C3 C4 1.415(11) .
C4 C5 1.490(12) .
C6 C7 1.494(12) .
C7 C8 1.368(12) .
C8 C9 1.382(12) .
C9 C10 1.485(12) .
C11 C12 1.503(12) .
C12 C13 1.391(13) .
C13 C14 1.299(15) .
C14 C15 1.501(14) .
C15 O16 1.238(14) 4_566
C16 C17 1.490(12) .
C17 C18 1.332(13) .
C18 C19 1.369(12) .
C19 C20 1.488(13) .
C21 C22 1.482(14) .
C22 C23 1.388(15) .
C22 C27 1.404(14) .
C23 C24 1.384(16) .
C24 C25 1.407(19) .
C25 C26 1.40(2) .
C26 C27 1.389(18) .
C28 C29 1.519(14) .
C29 C34 1.372(16) .
C29 C30 1.386(15) .
C30 C31 1.375(17) .
C31 C32 1.35(2) .
C32 C33 1.397(19) .
C33 C34 1.392(16) .
C35 C36 1.494(13) .
C36 C37 1.370(14) .
C36 C41 1.394(11) .
C37 C38 1.367(14) .
C38 C39 1.341(16) .
C39 C40 1.418(18) .
C40 C41 1.411(13) .
C42 C43 1.506(14) .
C43 C44 1.382(13) .
C43 C48 1.389(14) .
C44 C45 1.387(15) .
C45 C46 1.376(16) .
C46 C47 1.403(14) .
C47 C48 1.378(14) .
C49 C50 1.468(13) .
C50 C55 1.359(14) .
C50 C51 1.404(14) .
C51 C52 1.348(17) .
C52 C53 1.350(19) .
C53 C54 1.391(19) .
C54 C55 1.405(16) .
C56 C57 1.507(14) .
C57 C58 1.359(14) .
C57 C62 1.377(15) .
C58 C59 1.350(15) .
C59 C60 1.32(2) .
C60 C61 1.36(2) .
C61 C62 1.392(18) .
C63 C64 1.513(14) .
C64 C65 1.380(14) .
C64 C69 1.394(14) .
C65 C66 1.403(15) .
C66 C67 1.373(15) .
C67 C68 1.339(16) .
C68 C69 1.387(15) .
C70 C71 1.505(14) .
C71 C76 1.36(2) .
C71 C72 1.365(18) .
C71 C76' 1.53(2) .
C72 C73 1.42(3) .
C73 C74 1.30(3) .
C74 C75 1.20(2) .
C75 C76 1.52(3) .
C75' C76' 1.40(3) .
C77 C78 1.495(14) .
C78 C83 1.402(15) .
C78 C79 1.406(14) .
C79 C80 1.360(15) .
C80 C81 1.409(19) .
C81 C82 1.353(19) .
C82 C83 1.405(17) .
C84 C85 1.486(14) .
C85 C90 1.314(16) .
C85 C86 1.331(16) .
C86 C87 1.39(2) .
C87 C88 1.27(2) .
C88 C89 1.23(3) .
C89 C90 1.59(2) .
C91 C92 1.487(13) .
C92 C97 1.380(13) .
C92 C93 1.390(12) .
C93 C94 1.402(14) .
C94 C95 1.361(16) .
C95 C96 1.362(16) .
C96 C97 1.388(15) .
C98 C99 1.511(15) .
C99 C104 1.364(15) .
C99 C100 1.369(17) .
C100 C101 1.32(2) .
C101 C102 1.29(3) .
C102 C103 1.39(3) .
C103 C104 1.52(3) .
C105 C106 1.487(14) .
C106 C111 1.376(16) .
C106 C107 1.379(19) .
C107 C108 1.41(2) .
C108 C109 1.44(3) .
C109 C110 1.34(3) .
C110 C111 1.39(2) .
C112 C113 1.529(19) .
C113 C118 1.35(2) .
C113 C114 1.40(2) .
C114 C115 1.44(3) .
C115 C116 1.32(4) .
C116 C117 1.35(4) .
C117 C118 1.39(2) .
C91A C92A 1.42(2) .
C91A C92B 1.94(4) .
C92A C97A 1.15(4) .
C92A C93A 1.85(3) .
C92B C93A 1.08(3) .
C93A C94A 1.51(2) .
C94A C95A 1.25(2) .
C95A C96A 1.33(3) .
C95A C97A 1.80(4) .
C96A C97B 1.41(4) .
C96A C97A 1.47(4) .
C81A C82A 1.52(4) .
C81B C82B 1.49(4) .
C82A C83A 1.38(4) .
C82A C87A 1.41(4) .
C82B C83B 1.29(4) .
C82B C87B 1.47(4) .
C83A C84A 1.52(4) .
C83B C84B 1.50(4) .
C84A C85A 1.14(4) .
C84B C85B 1.43(4) .
C85A C86A 1.27(5) .
C85B C86B 1.35(5) .
C86A C87A 1.63(5) .
C86B C87B 1.47(5) .
